data_7706271
loop_
_publ_author_name
'Mao, Fei-Fei'
'Hu, Jin-Yu'
'Li, Bing-Xuan'
'Wu, Hua'

_publ_section_title
;
 Bi<sub>4</sub>O(I<sub>3</sub>O<sub>10</sub>)(IO<sub>3</sub>)<sub>3</sub>(SeO<sub>4</sub>):
 trimeric condensation of IO<sub>4</sub><sup>3-</sup> monomers into the
 I<sub>3</sub>O<sub>10</sub><sup>5-</sup> polymeric anion observed in a
 three-component mixed-anion NLO material.
;
_journal_issue 44
_journal_name_full 'Dalton transactions (Cambridge, England : 2003)'
_journal_page_first 15597
_journal_page_last 15601
_journal_paper_doi 10.1039/d0dt03399e
_journal_volume 49
_journal_year 2020
_chemical_formula_sum 'Bi4 I6 O24 Se'
_chemical_formula_weight 2060.28
_space_group_crystal_system trigonal
_space_group_IT_number 161
_space_group_name_Hall 'R 3 -2"c'
_space_group_name_H-M_alt 'R 3 c :H'
_audit_creation_method SHELXL-2014/7
_audit_update_record
;
2020-09-18 deposited with the CCDC.	2020-10-20 downloaded from the CCDC.
;
_cell_angle_alpha 90
_cell_angle_beta 90
_cell_angle_gamma 120
_cell_formula_units_Z 6
_cell_length_a 9.568
_cell_length_b 9.568
_cell_length_c 37.542
_cell_measurement_reflns_used 2077
_cell_measurement_temperature 293(2)
_cell_measurement_theta_max 26.4652
_cell_measurement_theta_min 2.5371
_cell_volume 2976.394
_computing_structure_refinement 'SHELXL-2014/7 (Sheldrick, 2014)'
_diffrn_ambient_temperature 293(2)
_diffrn_measured_fraction_theta_full 1.000
_diffrn_measured_fraction_theta_max 1.000
_diffrn_measurement_device_type 'CCD area detector'
_diffrn_measurement_method 'phi and omega scans'
_diffrn_radiation_type MoK\a
_diffrn_radiation_wavelength 0.71073
_diffrn_reflns_av_R_equivalents 0.0985
_diffrn_reflns_av_unetI/netI 0.0593
_diffrn_reflns_Laue_measured_fraction_full 1.000
_diffrn_reflns_Laue_measured_fraction_max 1.000
_diffrn_reflns_limit_h_max 11
_diffrn_reflns_limit_h_min -11
_diffrn_reflns_limit_k_max 11
_diffrn_reflns_limit_k_min -11
_diffrn_reflns_limit_l_max 46
_diffrn_reflns_limit_l_min -46
_diffrn_reflns_number 7374
_diffrn_reflns_point_group_measured_fraction_full 0.996
_diffrn_reflns_point_group_measured_fraction_max 0.996
_diffrn_reflns_theta_full 25.242
_diffrn_reflns_theta_max 26.346
_diffrn_reflns_theta_min 2.687
_diffrn_source 'fine-focus sealed tube'
_exptl_absorpt_coefficient_mu 46.661
_exptl_crystal_colour Colorless
_exptl_crystal_density_diffrn 6.897
_exptl_crystal_density_method 'not measured'
_exptl_crystal_description BLOCK
_exptl_crystal_F_000 2712
_refine_diff_density_max 4.558
_refine_diff_density_min -3.015
_refine_diff_density_rms 0.532
_refine_ls_abs_structure_details
;
 Flack x determined using 539 quotients [(I+)-(I-)]/[(I+)+(I-)]
 (Parsons, Flack and Wagner, Acta Cryst. B69 (2013) 249-259).
;
_refine_ls_abs_structure_Flack 0.026(9)
_refine_ls_extinction_coef 0.000172(16)
_refine_ls_extinction_expression Fc^*^=kFc[1+0.001xFc^2^\l^3^/sin(2\q)]^-1/4^
_refine_ls_extinction_method 'SHELXL-2014/7 (Sheldrick 2014'
_refine_ls_goodness_of_fit_ref 1.097
_refine_ls_hydrogen_treatment undef
_refine_ls_matrix_type full
_refine_ls_number_parameters 107
_refine_ls_number_reflns 1349
_refine_ls_number_restraints 37
_refine_ls_restrained_S_all 1.082
_refine_ls_R_factor_all 0.0520
_refine_ls_R_factor_gt 0.0464
_refine_ls_shift/su_max 0.000
_refine_ls_shift/su_mean 0.000
_refine_ls_structure_factor_coef Fsqd
_refine_ls_weighting_details 'w=1/[\s^2^(Fo^2^)+(0.0101P)^2^+944.5448P] where P=(Fo^2^+2Fc^2^)/3'
_refine_ls_weighting_scheme calc
_refine_ls_wR_factor_gt 0.0959
_refine_ls_wR_factor_ref 0.0997
_reflns_Friedel_coverage 0.984
_reflns_Friedel_fraction_full 0.992
_reflns_Friedel_fraction_max 0.991
_reflns_number_gt 1267
_reflns_number_total 1349
_reflns_threshold_expression 'I > 2\s(I)'
_cod_data_source_file d0dt03399e2.cif
_cod_data_source_block a
_cod_original_cell_volume 2976.1
_cod_database_code 7706271
_shelx_shelxl_version_number 2014/7
_shelx_space_group_comment
;
The symmetry employed for this shelxl refinement is uniquely defined
by the following loop, which should always be used as a source of
symmetry information in preference to the above space-group names.
They are only intended as comments.
;

loop_
_space_group_symop_operation_xyz
'x, y, z'
'-y, x-y, z'
'-x+y, -x, z'
'-y, -x, z+1/2'
'-x+y, y, z+1/2'
'x, x-y, z+1/2'
'x+2/3, y+1/3, z+1/3'
'-y+2/3, x-y+1/3, z+1/3'
'-x+y+2/3, -x+1/3, z+1/3'
'-y+2/3, -x+1/3, z+5/6'
'-x+y+2/3, y+1/3, z+5/6'
'x+2/3, x-y+1/3, z+5/6'
'x+1/3, y+2/3, z+2/3'
'-y+1/3, x-y+2/3, z+2/3'
'-x+y+1/3, -x+2/3, z+2/3'
'-y+1/3, -x+2/3, z+7/6'
'-x+y+1/3, y+2/3, z+7/6'
'x+1/3, x-y+2/3, z+7/6'

loop_
_atom_site_label
_atom_site_type_symbol
_atom_site_fract_x
_atom_site_fract_y
_atom_site_fract_z
_atom_site_U_iso_or_equiv
_atom_site_adp_type
_atom_site_occupancy
_atom_site_site_symmetry_order
_atom_site_calc_flag
_atom_site_refinement_flags_posn
_atom_site_refinement_flags_adp
_atom_site_refinement_flags_occupancy
_atom_site_disorder_assembly
_atom_site_disorder_group
Bi1 Bi -0.3892(2) -0.2974(2) -0.09332(3) 0.0198(5) Uani 1 1 d . . . . .
Bi2 Bi 0.0000 0.0000 -0.17442(7) 0.0174(6) Uani 1 3 d S T P . .
Se1 Se 0.0000 0.0000 -0.04734(15) 0.0061(12) Uani 1 3 d S T P . .
I1 I -0.4168(3) -0.3176(3) -0.20051(7) 0.0161(6) Uani 1 1 d . . . . .
I2 I -0.2938(4) 0.0856(4) -0.13634(8) 0.0256(7) Uani 1 1 d . . . . .
O1 O -0.475(3) -0.349(3) -0.1536(7) 0.018(6) Uani 1 1 d . . . . .
O2 O -0.6667 -0.3333 -0.0778(11) 0.007(8) Uani 1 3 d S T P . .
O3 O -0.6667 -0.3333 -0.2114(12) 0.022(11) Uani 1 3 d S T P . .
O4 O 0.0000 0.0000 -0.0035(11) 0.014(9) Uani 1 3 d S T P . .
O5 O -0.344(3) -0.100(3) -0.2048(6) 0.011(5) Uani 1 1 d . U . . .
O6 O -0.167(3) 0.263(3) -0.1137(6) 0.010(5) Uani 1 1 d . U . . .
O7 O -0.126(3) -0.176(3) -0.0622(6) 0.012(5) Uani 1 1 d . U . . .
O8 O -0.186(3) -0.024(3) -0.1328(7) 0.010(5) Uani 1 1 d . U . . .
O9 O -0.430(3) -0.029(3) -0.0994(6) 0.007(5) Uani 1 1 d . U . . .
O10 O -0.203(3) -0.279(3) -0.1928(7) 0.019(6) Uani 1 1 d . U . . .

loop_
_atom_site_aniso_label
_atom_site_aniso_U_11
_atom_site_aniso_U_22
_atom_site_aniso_U_33
_atom_site_aniso_U_23
_atom_site_aniso_U_13
_atom_site_aniso_U_12
Bi1 0.0238(10) 0.0167(9) 0.0151(7) 0.0026(6) -0.0017(7) 0.0073(8)
Bi2 0.0220(9) 0.0220(9) 0.0081(10) 0.000 0.000 0.0110(4)
Se1 0.0079(18) 0.0079(18) 0.003(3) 0.000 0.000 0.0039(9)
I1 0.0264(14) 0.0064(12) 0.0113(11) -0.0007(9) -0.0026(11) 0.0050(11)
I2 0.0228(16) 0.0216(16) 0.0323(15) -0.0060(13) -0.0057(13) 0.0111(14)
O1 0.026(15) 0.004(12) 0.018(14) 0.003(10) -0.005(12) 0.004(11)
O2 0.005(12) 0.005(12) 0.01(2) 0.000 0.000 0.002(6)
O3 0.029(17) 0.029(17) 0.01(2) 0.000 0.000 0.015(8)
O4 0.016(15) 0.016(15) 0.01(2) 0.000 0.000 0.008(7)
O5 0.011(5) 0.011(5) 0.011(5) -0.0003(15) 0.0000(15) 0.005(3)
O6 0.010(5) 0.010(5) 0.010(5) -0.0005(15) 0.0000(15) 0.005(3)
O7 0.012(5) 0.011(5) 0.012(5) -0.0001(15) 0.0001(15) 0.006(3)
O8 0.010(5) 0.010(5) 0.010(5) 0.0003(15) 0.0001(15) 0.005(3)
O9 0.007(5) 0.007(5) 0.007(5) 0.0000(15) -0.0001(15) 0.003(3)
O10 0.019(6) 0.019(6) 0.019(6) 0.0000(15) -0.0001(15) 0.010(3)

loop_
_atom_type_symbol
_atom_type_description
_atom_type_scat_dispersion_real
_atom_type_scat_dispersion_imag
_atom_type_scat_source
Bi Bi -4.1077 10.2566 'International Tables Vol C Tables 4.2.6.8 and 6.1.1.4'
I I -0.4742 1.8119 'International Tables Vol C Tables 4.2.6.8 and 6.1.1.4'
O O 0.0106 0.0060 'International Tables Vol C Tables 4.2.6.8 and 6.1.1.4'
Se Se -0.0929 2.2259 'International Tables Vol C Tables 4.2.6.8 and 6.1.1.4'

loop_
_geom_angle_atom_site_label_1
_geom_angle_atom_site_label_2
_geom_angle_atom_site_label_3
_geom_angle
_geom_angle_site_symmetry_1
_geom_angle_site_symmetry_3
_geom_angle_publ_flag
O6 Bi1 O1 77.9(10) 2 . ?
O6 Bi1 O9 75.6(8) 2 3_445 ?
O1 Bi1 O9 70.4(8) . 3_445 ?
O6 Bi1 O5 87.3(8) 2 17_444 ?
O1 Bi1 O5 141.1(8) . 17_444 ?
O9 Bi1 O5 71.1(8) 3_445 17_444 ?
O6 Bi1 O7 73.8(8) 2 . ?
O1 Bi1 O7 135.5(9) . . ?
O9 Bi1 O7 131.6(8) 3_445 . ?
O5 Bi1 O7 70.9(8) 17_444 . ?
O6 Bi1 O2 143.4(7) 2 . ?
O1 Bi1 O2 87.7(11) . . ?
O9 Bi1 O2 67.9(6) 3_445 . ?
O5 Bi1 O2 83.2(10) 17_444 . ?
O7 Bi1 O2 134.2(10) . . ?
O8 Bi2 O8 78.6(10) . 3 ?
O8 Bi2 O8 78.6(10) . 2 ?
O8 Bi2 O8 78.6(10) 3 2 ?
O8 Bi2 O10 152.2(9) . 2 ?
O8 Bi2 O10 75.7(9) 3 2 ?
O8 Bi2 O10 86.0(9) 2 2 ?
O8 Bi2 O10 75.7(9) . 3 ?
O8 Bi2 O10 86.0(9) 3 3 ?
O8 Bi2 O10 152.2(9) 2 3 ?
O10 Bi2 O10 112.6(5) 2 3 ?
O8 Bi2 O10 86.0(9) . . ?
O8 Bi2 O10 152.2(9) 3 . ?
O8 Bi2 O10 75.7(9) 2 . ?
O10 Bi2 O10 112.6(5) 2 . ?
O10 Bi2 O10 112.6(5) 3 . ?
O8 Bi2 O2 133.0(6) . 10_444 ?
O8 Bi2 O2 133.0(6) 3 10_444 ?
O8 Bi2 O2 133.0(6) 2 10_444 ?
O10 Bi2 O2 73.9(6) 2 10_444 ?
O10 Bi2 O2 73.9(6) 3 10_444 ?
O10 Bi2 O2 73.9(6) . 10_444 ?
O7 Se1 O7 108.6(9) . 2 ?
O7 Se1 O7 108.6(9) . 3 ?
O7 Se1 O7 108.6(9) 2 3 ?
O7 Se1 O4 110.4(9) . . ?
O7 Se1 O4 110.4(9) 2 . ?
O7 Se1 O4 110.4(9) 3 . ?
O1 I1 O5 100.4(11) . . ?
O1 I1 O10 95.5(12) . . ?
O5 I1 O10 91.8(11) . . ?
O1 I1 O3 86.5(14) . . ?
O5 I1 O3 81.7(8) . . ?
O10 I1 O3 173.4(9) . . ?
O6 I2 O8 102.0(11) . . ?
O6 I2 O9 98.9(11) . . ?
O8 I2 O9 92.1(11) . . ?
I1 O1 Bi1 147.0(15) . . ?
Bi1 O2 Bi1 115.0(7) 2_455 3_445 ?
Bi1 O2 Bi1 115.0(7) 2_455 . ?
Bi1 O2 Bi1 115.0(7) 3_445 . ?
Bi1 O2 Bi2 103.1(9) 2_455 16_444 ?
Bi1 O2 Bi2 103.1(9) 3_445 16_444 ?
Bi1 O2 Bi2 103.1(9) . 16_444 ?
I1 O3 I1 117.1(6) 2_455 3_445 ?
I1 O3 I1 117.1(6) 2_455 . ?
I1 O3 I1 117.1(6) 3_445 . ?
I1 O5 Bi1 120.8(12) . 11_454 ?
I2 O6 Bi1 136.7(13) . 3 ?
Se1 O7 Bi1 135.4(13) . . ?
I2 O8 Bi2 122.1(13) . . ?
I2 O9 Bi1 125.5(11) . 2_455 ?
I1 O10 Bi2 115.7(13) . . ?

loop_
_geom_bond_atom_site_label_1
_geom_bond_atom_site_label_2
_geom_bond_distance
_geom_bond_site_symmetry_2
_geom_bond_publ_flag
Bi1 O6 2.27(2) 2 ?
Bi1 O1 2.38(3) . ?
Bi1 O9 2.38(2) 3_445 ?
Bi1 O5 2.38(2) 17_444 ?
Bi1 O7 2.47(2) . ?
Bi1 O2 2.568(10) . ?
Bi2 O8 2.29(2) . ?
Bi2 O8 2.29(2) 3 ?
Bi2 O8 2.29(2) 2 ?
Bi2 O10 2.49(3) 2 ?
Bi2 O10 2.49(3) 3 ?
Bi2 O10 2.49(3) . ?
Bi2 O2 2.63(4) 10_444 ?
Se1 O7 1.61(3) . ?
Se1 O7 1.61(2) 2 ?
Se1 O7 1.61(2) 3 ?
Se1 O4 1.65(4) . ?
I1 O1 1.83(3) . ?
I1 O5 1.84(3) . ?
I1 O10 1.91(3) . ?
I1 O3 2.355(8) . ?
I2 O6 1.74(2) . ?
I2 O8 1.81(3) . ?
I2 O9 1.84(2) . ?
O2 Bi1 2.568(10) 2_455 ?
O2 Bi1 2.568(10) 3_445 ?
O2 Bi2 2.63(4) 16_444 ?
O3 I1 2.355(8) 2_455 ?
O3 I1 2.355(8) 3_445 ?
O5 Bi1 2.38(2) 11_454 ?
O6 Bi1 2.27(2) 3 ?
O9 Bi1 2.38(2) 2_455 ?

loop_
_geom_torsion_atom_site_label_1
_geom_torsion_atom_site_label_2
_geom_torsion_atom_site_label_3
_geom_torsion_atom_site_label_4
_geom_torsion
_geom_torsion_site_symmetry_1
_geom_torsion_site_symmetry_2
_geom_torsion_site_symmetry_3
_geom_torsion_site_symmetry_4
_geom_torsion_publ_flag
O5 I1 O1 Bi1 -68(3) . . . . ?
O10 I1 O1 Bi1 25(3) . . . . ?
O3 I1 O1 Bi1 -149(3) . . . . ?
O1 I1 O5 Bi1 179.4(13) . . . 11_454 ?
O10 I1 O5 Bi1 83.4(14) . . . 11_454 ?
O3 I1 O5 Bi1 -95.8(16) . . . 11_454 ?
O8 I2 O6 Bi1 14(2) . . . 3 ?
O9 I2 O6 Bi1 107.8(19) . . . 3 ?
O7 Se1 O7 Bi1 -129.0(6) 2 . . . ?
O7 Se1 O7 Bi1 -11(3) 3 . . . ?
O4 Se1 O7 Bi1 109.9(16) . . . . ?
O6 I2 O8 Bi2 -89.6(15) . . . . ?
O9 I2 O8 Bi2 170.8(14) . . . . ?
O6 I2 O9 Bi1 108.3(15) . . . 2_455 ?
O8 I2 O9 Bi1 -149.2(14) . . . 2_455 ?
